data_1517218
loop_
_publ_author_name
'Chuang, Hsiang-Yu'
'Isobe, Minoru'

_publ_section_title
;
 Novel synthesis of right segment of solanoeclepin a.
;
_journal_issue 16
_journal_name_full 'Organic letters'
_journal_page_first 4166
_journal_page_last 4169
_journal_paper_doi 10.1021/ol501858w
_journal_volume 16
_journal_year 2014
_chemical_formula_moiety 'C15 H18 O3'
_chemical_formula_sum 'C15 H18 O3'
_chemical_formula_weight 246.29
_chemical_name_systematic
;
 ?
;
_space_group_IT_number 19
_symmetry_cell_setting orthorhombic
_symmetry_space_group_name_Hall 'P 2ac 2ab'
_symmetry_space_group_name_H-M 'P 21 21 21'
_atom_sites_solution_hydrogens geom
_atom_sites_solution_primary direct
_atom_sites_solution_secondary difmap
_audit_creation_method SHELXL-97
_cell_angle_alpha 90.00
_cell_angle_beta 90.00
_cell_angle_gamma 90.00
_cell_formula_units_Z 8
_cell_length_a 6.8426(11)
_cell_length_b 12.785(2)
_cell_length_c 29.768(5)
_cell_measurement_reflns_used 0
_cell_measurement_temperature 200(2)
_cell_measurement_theta_max 0
_cell_measurement_theta_min 0
_cell_volume 2604.2(7)
_computing_molecular_graphics 'Ortep-3 for Windows (Farrugia, 1997)'
_computing_publication_material 'WinGX publication routines (Farrugia, 1999)'
_computing_structure_refinement 'SHELXL-97 (Sheldrick, 1997)'
_computing_structure_solution 'SHELXS-86 (Sheldrick, 1986)'
_diffrn_ambient_temperature 200(2)
_diffrn_measured_fraction_theta_full 0.991
_diffrn_measured_fraction_theta_max 0.991
_diffrn_radiation_monochromator graphite
_diffrn_radiation_source 'fine-focus sealed tube'
_diffrn_radiation_type MoK\a
_diffrn_radiation_wavelength 0.71073
_diffrn_reflns_av_R_equivalents 0.0611
_diffrn_reflns_av_sigmaI/netI 0.0680
_diffrn_reflns_limit_h_max 7
_diffrn_reflns_limit_h_min -8
_diffrn_reflns_limit_k_max 13
_diffrn_reflns_limit_k_min -15
_diffrn_reflns_limit_l_max 35
_diffrn_reflns_limit_l_min -35
_diffrn_reflns_number 13791
_diffrn_reflns_theta_full 25.06
_diffrn_reflns_theta_max 25.06
_diffrn_reflns_theta_min 3.17
_exptl_absorpt_coefficient_mu 0.086
_exptl_absorpt_correction_T_max 0.9770
_exptl_absorpt_correction_T_min 0.9597
_exptl_absorpt_correction_type multi-scan
_exptl_crystal_colour colorless
_exptl_crystal_density_diffrn 1.256
_exptl_crystal_density_method 'not measured'
_exptl_crystal_description prism
_exptl_crystal_F_000 1056
_exptl_crystal_size_max 0.48
_exptl_crystal_size_mid 0.42
_exptl_crystal_size_min 0.27
_refine_diff_density_max 0.162
_refine_diff_density_min -0.195
_refine_diff_density_rms 0.046
_refine_ls_abs_structure_details 'Flack H D (1983), Acta Cryst. A39, 876-881'
_refine_ls_abs_structure_Flack 0.2(14)
_refine_ls_extinction_method none
_refine_ls_goodness_of_fit_ref 1.003
_refine_ls_hydrogen_treatment constr
_refine_ls_matrix_type full
_refine_ls_number_parameters 325
_refine_ls_number_reflns 4572
_refine_ls_number_restraints 0
_refine_ls_restrained_S_all 1.003
_refine_ls_R_factor_all 0.0781
_refine_ls_R_factor_gt 0.0522
_refine_ls_shift/su_max 0.000
_refine_ls_shift/su_mean 0.000
_refine_ls_structure_factor_coef Fsqd
_refine_ls_weighting_details 'calc w=1/[\s^2^(Fo^2^)+(0.0591P)^2^+0.0000P] where P=(Fo^2^+2Fc^2^)/3'
_refine_ls_weighting_scheme calc
_refine_ls_wR_factor_gt 0.1119
_refine_ls_wR_factor_ref 0.1241
_reflns_number_gt 3302
_reflns_number_total 4572
_reflns_threshold_expression >2sigma(I)
_cod_data_source_file ol501858w_si_003.cif
_cod_data_source_block a15835
_cod_depositor_comments 'Adding full bibliography for 1517218--1517219.cif.'
_cod_database_code 1517218

loop_
_symmetry_equiv_pos_as_xyz
'x, y, z'
'-x+1/2, -y, z+1/2'
'-x, y+1/2, -z+1/2'
'x+1/2, -y+1/2, -z'

loop_
_atom_site_label
_atom_site_type_symbol
_atom_site_fract_x
_atom_site_fract_y
_atom_site_fract_z
_atom_site_U_iso_or_equiv
_atom_site_adp_type
_atom_site_occupancy
_atom_site_symmetry_multiplicity
_atom_site_calc_flag
_atom_site_refinement_flags
C1 C 0.9363(5) 0.6710(2) 0.80575(12) 0.0475(8) Uani 1 1 d .
C2 C 1.0893(5) 0.7022(3) 0.83767(12) 0.0636(10) Uani 1 1 d .
H2A H 1.0499 0.6825 0.8682 0.095 Uiso 1 1 calc R
H2B H 1.1083 0.7781 0.8362 0.095 Uiso 1 1 calc R
H2C H 1.2118 0.6668 0.8300 0.095 Uiso 1 1 calc R
C3 C 0.6269(4) 0.5784(2) 0.80614(9) 0.0337(7) Uani 1 1 d .
C4 C 0.5452(5) 0.6028(2) 0.76733(10) 0.0443(8) Uani 1 1 d .
H4 H 0.5855 0.6582 0.7482 0.053 Uiso 1 1 calc R
C5 C 0.3813(4) 0.5304(3) 0.75820(9) 0.0474(8) Uani 1 1 d .
H5 H 0.2588 0.5574 0.7440 0.057 Uiso 1 1 calc R
C6 C 0.3689(4) 0.4585(2) 0.79884(9) 0.0424(8) Uani 1 1 d .
H6 H 0.2389 0.4388 0.8116 0.051 Uiso 1 1 calc R
C7 C 0.5391(4) 0.4848(2) 0.82990(8) 0.0332(7) Uani 1 1 d .
C8 C 0.4973(4) 0.5063(3) 0.88023(9) 0.0442(8) Uani 1 1 d .
H8A H 0.4612 0.5805 0.8850 0.053 Uiso 1 1 calc R
H8B H 0.3900 0.4613 0.8913 0.053 Uiso 1 1 calc R
C9 C 0.6905(4) 0.4802(3) 0.90427(9) 0.0481(8) Uani 1 1 d .
H9A H 0.7582 0.5451 0.9135 0.058 Uiso 1 1 calc R
H9B H 0.6653 0.4372 0.9313 0.058 Uiso 1 1 calc R
C10 C 0.8139(5) 0.4198(2) 0.87085(9) 0.0412(7) Uani 1 1 d .
C11 C 0.6871(4) 0.3933(2) 0.83045(9) 0.0333(6) Uani 1 1 d .
C12 C 0.5853(5) 0.2896(2) 0.84276(11) 0.0554(9) Uani 1 1 d .
H12A H 0.5014 0.2675 0.8178 0.083 Uiso 1 1 calc R
H12B H 0.5056 0.2997 0.8698 0.083 Uiso 1 1 calc R
H12C H 0.6842 0.2358 0.8485 0.083 Uiso 1 1 calc R
C13 C 0.7880(4) 0.3843(2) 0.78502(9) 0.0384(7) Uani 1 1 d .
H13A H 0.8744 0.3222 0.7851 0.046 Uiso 1 1 calc R
H13B H 0.8706 0.4468 0.7801 0.046 Uiso 1 1 calc R
C14 C 0.6404(4) 0.3745(2) 0.74606(9) 0.0425(8) Uani 1 1 d .
H14A H 0.6950 0.4118 0.7198 0.051 Uiso 1 1 calc R
H14B H 0.6310 0.2996 0.7378 0.051 Uiso 1 1 calc R
C15 C 0.4337(4) 0.4151(3) 0.75399(9) 0.0462(8) Uani 1 1 d .
H15 H 0.3308 0.3727 0.7386 0.055 Uiso 1 1 calc R
C16 C 0.9826(4) 0.0464(3) 0.85671(11) 0.0459(8) Uani 1 1 d .
C17 C 1.1383(5) 0.1280(3) 0.85582(13) 0.0636(10) Uani 1 1 d .
H17A H 1.1050 0.1839 0.8770 0.095 Uiso 1 1 calc R
H17B H 1.1487 0.1570 0.8255 0.095 Uiso 1 1 calc R
H17C H 1.2634 0.0966 0.8645 0.095 Uiso 1 1 calc R
C18 C 0.6789(4) 0.0095(2) 0.89500(8) 0.0344(7) Uani 1 1 d .
C19 C 0.5912(5) -0.0569(3) 0.86788(10) 0.0519(9) Uani 1 1 d .
H19 H 0.6235 -0.0674 0.8372 0.062 Uiso 1 1 calc R
C20 C 0.4351(5) -0.1124(3) 0.89242(11) 0.0565(9) Uani 1 1 d .
H20 H 0.3095 -0.1284 0.8767 0.068 Uiso 1 1 calc R
C21 C 0.4290(4) -0.0647(2) 0.93876(10) 0.0417(7) Uani 1 1 d .
H21 H 0.3008 -0.0482 0.9532 0.050 Uiso 1 1 calc R
C22 C 0.5976(4) 0.0115(2) 0.94238(9) 0.0321(6) Uani 1 1 d .
C23 C 0.5551(5) 0.1228(2) 0.95951(12) 0.0517(9) Uani 1 1 d .
H23A H 0.5071 0.1679 0.9348 0.062 Uiso 1 1 calc R
H23B H 0.4560 0.1215 0.9837 0.062 Uiso 1 1 calc R
C24 C 0.7524(5) 0.1625(3) 0.97736(13) 0.0610(10) Uani 1 1 d .
H24A H 0.8121 0.2122 0.9558 0.073 Uiso 1 1 calc R
H24B H 0.7349 0.1985 1.0065 0.073 Uiso 1 1 calc R
C25 C 0.8796(5) 0.0671(3) 0.98284(10) 0.0467(8) Uani 1 1 d .
C26 C 0.7529(4) -0.0298(2) 0.97564(9) 0.0350(7) Uani 1 1 d .
C27 C 0.6612(5) -0.0535(3) 1.02211(10) 0.0564(9) Uani 1 1 d .
H27A H 0.5978 0.0096 1.0337 0.085 Uiso 1 1 calc R
H27B H 0.7638 -0.0758 1.0430 0.085 Uiso 1 1 calc R
H27C H 0.5641 -0.1094 1.0190 0.085 Uiso 1 1 calc R
C28 C 0.8512(4) -0.1269(2) 0.95651(10) 0.0434(8) Uani 1 1 d .
H28A H 0.9431 -0.1557 0.9791 0.052 Uiso 1 1 calc R
H28B H 0.9277 -0.1073 0.9296 0.052 Uiso 1 1 calc R
C29 C 0.7015(5) -0.2116(3) 0.94372(11) 0.0581(9) Uani 1 1 d .
H29A H 0.7526 -0.2494 0.9172 0.070 Uiso 1 1 calc R
H29B H 0.6952 -0.2625 0.9687 0.070 Uiso 1 1 calc R
C30 C 0.4932(5) -0.1771(3) 0.93308(10) 0.0520(9) Uani 1 1 d .
H30 H 0.3918 -0.2291 0.9423 0.062 Uiso 1 1 calc R
O1 O 0.7889(3) 0.62022(15) 0.82817(6) 0.0403(5) Uani 1 1 d .
O2 O 0.9334(4) 0.6839(2) 0.76593(9) 0.0783(8) Uani 1 1 d .
O3 O 0.9843(3) 0.39506(19) 0.87605(7) 0.0598(7) Uani 1 1 d .
O4 O 0.8416(3) 0.07350(15) 0.88747(6) 0.0405(5) Uani 1 1 d .
O5 O 0.9777(3) -0.0316(2) 0.83513(9) 0.0750(8) Uani 1 1 d .
O6 O 1.0527(3) 0.0672(2) 0.99095(7) 0.0663(7) Uani 1 1 d .

loop_
_atom_site_aniso_label
_atom_site_aniso_U_11
_atom_site_aniso_U_22
_atom_site_aniso_U_33
_atom_site_aniso_U_23
_atom_site_aniso_U_13
_atom_site_aniso_U_12
C1 0.0435(19) 0.0361(19) 0.063(2) 0.0004(17) 0.0119(17) -0.0084(16)
C2 0.049(2) 0.057(2) 0.085(3) -0.017(2) 0.009(2) -0.0196(18)
C3 0.0352(15) 0.0294(16) 0.0365(15) -0.0005(13) 0.0019(13) 0.0046(13)
C4 0.054(2) 0.0387(18) 0.0404(17) 0.0076(14) 0.0019(15) 0.0097(16)
C5 0.0390(18) 0.065(2) 0.0379(17) 0.0035(16) -0.0082(14) 0.0105(17)
C6 0.0294(16) 0.062(2) 0.0354(16) -0.0053(15) 0.0011(13) -0.0092(15)
C7 0.0318(14) 0.0403(17) 0.0274(14) -0.0016(13) 0.0030(12) -0.0038(13)
C8 0.0395(18) 0.061(2) 0.0324(15) -0.0069(15) 0.0078(14) -0.0039(17)
C9 0.0514(19) 0.064(2) 0.0289(15) 0.0010(15) -0.0006(14) -0.0066(19)
C10 0.0453(19) 0.0430(18) 0.0352(16) 0.0117(14) -0.0025(14) -0.0065(17)
C11 0.0388(15) 0.0284(15) 0.0327(15) 0.0044(12) 0.0039(13) -0.0045(14)
C12 0.073(2) 0.0407(19) 0.0523(19) 0.0079(16) 0.0032(18) -0.0151(18)
C13 0.0453(17) 0.0304(16) 0.0394(15) -0.0043(14) 0.0067(14) 0.0029(15)
C14 0.055(2) 0.0400(18) 0.0327(15) -0.0046(14) 0.0074(15) -0.0126(16)
C15 0.0456(19) 0.059(2) 0.0337(16) -0.0046(15) -0.0021(14) -0.0137(17)
C16 0.0394(18) 0.054(2) 0.0444(18) 0.0071(17) 0.0019(15) 0.0083(17)
C17 0.039(2) 0.064(2) 0.087(3) 0.017(2) 0.0137(18) -0.0051(19)
C18 0.0280(14) 0.0438(17) 0.0314(15) 0.0070(13) -0.0067(13) -0.0032(14)
C19 0.054(2) 0.070(2) 0.0320(17) -0.0004(16) -0.0064(15) -0.018(2)
C20 0.051(2) 0.069(2) 0.0498(19) -0.0141(18) -0.0104(17) -0.0244(19)
C21 0.0337(16) 0.0444(18) 0.0471(18) -0.0031(15) -0.0016(14) -0.0074(15)
C22 0.0265(14) 0.0312(15) 0.0386(15) -0.0029(13) -0.0019(13) -0.0005(13)
C23 0.0465(19) 0.0379(18) 0.071(2) -0.0062(17) 0.0065(17) 0.0059(17)
C24 0.052(2) 0.055(2) 0.077(2) -0.031(2) 0.0015(19) -0.0048(18)
C25 0.0406(19) 0.069(2) 0.0309(15) -0.0186(16) -0.0044(14) -0.0085(18)
C26 0.0372(16) 0.0421(17) 0.0258(14) -0.0015(13) -0.0023(12) 0.0045(14)
C27 0.059(2) 0.078(2) 0.0322(16) -0.0015(17) 0.0026(16) 0.000(2)
C28 0.0441(19) 0.0470(19) 0.0392(16) 0.0118(15) -0.0003(15) 0.0089(16)
C29 0.075(2) 0.0352(19) 0.064(2) 0.0036(17) 0.024(2) 0.0058(19)
C30 0.056(2) 0.048(2) 0.052(2) -0.0083(16) 0.0143(17) -0.0209(18)
O1 0.0419(11) 0.0364(11) 0.0425(11) -0.0038(9) 0.0012(10) -0.0112(10)
O2 0.0771(19) 0.093(2) 0.0649(16) 0.0219(15) 0.0107(14) -0.0297(17)
O3 0.0469(14) 0.0713(17) 0.0613(14) 0.0051(12) -0.0117(12) 0.0049(13)
O4 0.0381(11) 0.0399(12) 0.0435(11) 0.0061(10) 0.0051(10) -0.0054(10)
O5 0.0622(16) 0.082(2) 0.0806(18) -0.0281(16) 0.0202(14) -0.0010(15)
O6 0.0393(13) 0.104(2) 0.0553(14) -0.0133(14) -0.0096(11) -0.0130(14)

loop_
_atom_type_symbol
_atom_type_description
_atom_type_scat_dispersion_real
_atom_type_scat_dispersion_imag
_atom_type_scat_source
C C 0.0033 0.0016 'International Tables Vol C Tables 4.2.6.8 and 6.1.1.4'
H H 0.0000 0.0000 'International Tables Vol C Tables 4.2.6.8 and 6.1.1.4'
O O 0.0106 0.0060 'International Tables Vol C Tables 4.2.6.8 and 6.1.1.4'

loop_
_geom_angle_atom_site_label_1
_geom_angle_atom_site_label_2
_geom_angle_atom_site_label_3
_geom_angle
O2 C1 O1 122.3(3)
O2 C1 C2 128.0(3)
O1 C1 C2 109.7(3)
C1 C2 H2A 109.5
C1 C2 H2B 109.5
H2A C2 H2B 109.5
C1 C2 H2C 109.5
H2A C2 H2C 109.5
H2B C2 H2C 109.5
C4 C3 O1 131.1(3)
C4 C3 C7 115.3(3)
O1 C3 C7 113.5(2)
C3 C4 C5 109.5(3)
C3 C4 H4 125.2
C5 C4 H4 125.2
C4 C5 C15 116.2(3)
C4 C5 C6 105.9(2)
C15 C5 C6 59.6(2)
C4 C5 H5 119.8
C15 C5 H5 119.8
C6 C5 H5 119.8
C15 C6 C5 60.20(19)
C15 C6 C7 113.1(2)
C5 C6 C7 107.9(2)
C15 C6 H6 120.3
C5 C6 H6 120.3
C7 C6 H6 120.3
C3 C7 C6 101.2(2)
C3 C7 C11 110.0(2)
C6 C7 C11 109.9(2)
C3 C7 C8 112.6(2)
C6 C7 C8 119.0(2)
C11 C7 C8 104.2(2)
C9 C8 C7 104.6(2)
C9 C8 H8A 110.8
C7 C8 H8A 110.8
C9 C8 H8B 110.8
C7 C8 H8B 110.8
H8A C8 H8B 108.9
C10 C9 C8 106.5(2)
C10 C9 H9A 110.4
C8 C9 H9A 110.4
C10 C9 H9B 110.4
C8 C9 H9B 110.4
H9A C9 H9B 108.6
O3 C10 C9 125.6(3)
O3 C10 C11 126.1(3)
C9 C10 C11 108.3(2)
C10 C11 C13 117.4(2)
C10 C11 C12 105.1(2)
C13 C11 C12 110.5(2)
C10 C11 C7 102.3(2)
C13 C11 C7 110.2(2)
C12 C11 C7 110.9(2)
C11 C12 H12A 109.5
C11 C12 H12B 109.5
H12A C12 H12B 109.5
C11 C12 H12C 109.5
H12A C12 H12C 109.5
H12B C12 H12C 109.5
C11 C13 C14 112.1(2)
C11 C13 H13A 109.2
C14 C13 H13A 109.2
C11 C13 H13B 109.2
C14 C13 H13B 109.2
H13A C13 H13B 107.9
C15 C14 C13 117.6(2)
C15 C14 H14A 107.9
C13 C14 H14A 107.9
C15 C14 H14B 107.9
C13 C14 H14B 107.9
H14A C14 H14B 107.2
C6 C15 C5 60.2(2)
C6 C15 C14 122.2(2)
C5 C15 C14 124.2(3)
C6 C15 H15 113.4
C5 C15 H15 113.4
C14 C15 H15 113.4
O5 C16 O4 123.5(3)
O5 C16 C17 126.7(3)
O4 C16 C17 109.7(3)
C16 C17 H17A 109.5
C16 C17 H17B 109.5
H17A C17 H17B 109.5
C16 C17 H17C 109.5
H17A C17 H17C 109.5
H17B C17 H17C 109.5
C19 C18 O4 129.9(3)
C19 C18 C22 114.5(3)
O4 C18 C22 115.5(2)
C18 C19 C20 109.7(3)
C18 C19 H19 125.2
C20 C19 H19 125.2
C19 C20 C21 106.1(3)
C19 C20 C30 117.8(3)
C21 C20 C30 59.9(2)
C19 C20 H20 119.2
C21 C20 H20 119.2
C30 C20 H20 119.2
C20 C21 C30 60.3(2)
C20 C21 C22 107.7(2)
C30 C21 C22 113.5(3)
C20 C21 H21 120.2
C30 C21 H21 120.2
C22 C21 H21 120.2
C21 C22 C18 101.7(2)
C21 C22 C23 118.3(2)
C18 C22 C23 113.1(2)
C21 C22 C26 110.5(2)
C18 C22 C26 109.8(2)
C23 C22 C26 103.5(2)
C24 C23 C22 104.7(2)
C24 C23 H23A 110.8
C22 C23 H23A 110.8
C24 C23 H23B 110.8
C22 C23 H23B 110.8
H23A C23 H23B 108.9
C25 C24 C23 106.1(3)
C25 C24 H24A 110.5
C23 C24 H24A 110.5
C25 C24 H24B 110.5
C23 C24 H24B 110.5
H24A C24 H24B 108.7
O6 C25 C24 125.9(3)
O6 C25 C26 125.8(3)
C24 C25 C26 108.3(2)
C28 C26 C25 117.6(2)
C28 C26 C22 110.0(2)
C25 C26 C22 101.7(2)
C28 C26 C27 110.7(2)
C25 C26 C27 105.3(2)
C22 C26 C27 111.1(2)
C26 C27 H27A 109.5
C26 C27 H27B 109.5
H27A C27 H27B 109.5
C26 C27 H27C 109.5
H27A C27 H27C 109.5
H27B C27 H27C 109.5
C26 C28 C29 111.9(2)
C26 C28 H28A 109.2
C29 C28 H28A 109.2
C26 C28 H28B 109.2
C29 C28 H28B 109.2
H28A C28 H28B 107.9
C30 C29 C28 118.0(3)
C30 C29 H29A 107.8
C28 C29 H29A 107.8
C30 C29 H29B 107.8
C28 C29 H29B 107.8
H29A C29 H29B 107.1
C21 C30 C20 59.7(2)
C21 C30 C29 121.5(3)
C20 C30 C29 124.6(3)
C21 C30 H30 113.5
C20 C30 H30 113.5
C29 C30 H30 113.5
C1 O1 C3 122.5(2)
C16 O4 C18 121.2(2)

loop_
_geom_bond_atom_site_label_1
_geom_bond_atom_site_label_2
_geom_bond_distance
C1 O2 1.197(4)
C1 O1 1.373(3)
C1 C2 1.469(5)
C2 H2A 0.9800
C2 H2B 0.9800
C2 H2C 0.9800
C3 C4 1.320(4)
C3 O1 1.395(3)
C3 C7 1.514(4)
C4 C5 1.480(4)
C4 H4 0.9500
C5 C15 1.521(5)
C5 C6 1.521(4)
C5 H5 1.0000
C6 C15 1.512(4)
C6 C7 1.524(4)
C6 H6 1.0000
C7 C11 1.547(4)
C7 C8 1.550(4)
C8 C9 1.540(4)
C8 H8A 0.9900
C8 H8B 0.9900
C9 C10 1.516(4)
C9 H9A 0.9900
C9 H9B 0.9900
C10 O3 1.218(3)
C10 C11 1.521(4)
C11 C13 1.523(3)
C11 C12 1.541(4)
C12 H12A 0.9800
C12 H12B 0.9800
C12 H12C 0.9800
C13 C14 1.543(4)
C13 H13A 0.9900
C13 H13B 0.9900
C14 C15 1.525(4)
C14 H14A 0.9900
C14 H14B 0.9900
C15 H15 1.0000
C16 O5 1.187(4)
C16 O4 1.374(4)
C16 C17 1.491(4)
C17 H17A 0.9800
C17 H17B 0.9800
C17 H17C 0.9800
C18 C19 1.316(4)
C18 O4 1.400(3)
C18 C22 1.516(3)
C19 C20 1.476(4)
C19 H19 0.9500
C20 C21 1.509(4)
C20 C30 1.519(5)
C20 H20 1.0000
C21 C30 1.513(5)
C21 C22 1.513(4)
C21 H21 1.0000
C22 C23 1.540(4)
C22 C26 1.545(4)
C23 C24 1.537(4)
C23 H23A 0.9900
C23 H23B 0.9900
C24 C25 1.508(5)
C24 H24A 0.9900
C24 H24B 0.9900
C25 O6 1.209(3)
C25 C26 1.527(4)
C26 C28 1.523(4)
C26 C27 1.549(4)
C27 H27A 0.9800
C27 H27B 0.9800
C27 H27C 0.9800
C28 C29 1.538(5)
C28 H28A 0.9900
C28 H28B 0.9900
C29 C30 1.525(5)
C29 H29A 0.9900
C29 H29B 0.9900
C30 H30 1.0000
